data_7061203
loop_
_publ_author_name
'Kumar, Harikesh'
'Dubey, Atul'
'Prajapati, Gurudayal'
'Kant, Ruchir'
'Ampapathi, Ravi S.'
'Mandal, Pintu Kumar'

_publ_section_title
;
 Regioselective direct sulfenylation of glycals using arylsulfonyl
 chlorides in the presence of triphenylphosphine: access to C2-thioaryl
 glycosides
;
_journal_issue 7
_journal_name_full 'New Journal of Chemistry'
_journal_page_first 3426
_journal_page_last 3430
_journal_paper_doi 10.1039/D1NJ05228D
_journal_volume 46
_journal_year 2022
_chemical_formula_sum 'C13 H16 O4 S'
_chemical_formula_weight 268.32
_space_group_IT_number 4
_space_group_name_Hall 'P 2yb'
_space_group_name_H-M_alt 'P 1 21 1'
_symmetry_cell_setting monoclinic
_symmetry_Int_Tables_number 4
_symmetry_space_group_name_Hall 'P 2yb'
_symmetry_space_group_name_H-M 'P 1 21 1'
_atom_sites_solution_hydrogens geom
_atom_sites_solution_primary direct
_atom_sites_solution_secondary difmap
_audit_creation_method SHELXL-97
_audit_update_record
;
2021-08-10 deposited with the CCDC.	2022-01-17 downloaded from the CCDC.
;
_cell_angle_alpha 90.00
_cell_angle_beta 92.336(8)
_cell_angle_gamma 90.00
_cell_formula_units_Z 6
_cell_length_a 5.572(2)
_cell_length_b 18.599(7)
_cell_length_c 18.753(8)
_cell_measurement_reflns_used 1853
_cell_measurement_temperature 293(2)
_cell_measurement_theta_max 25.4
_cell_measurement_theta_min 3.1
_cell_volume 1941.8(13)
_computing_cell_refinement
;
CrystalClear-SM Expert 2.1 b24 (Rigaku, 2012)
;
_computing_data_collection
;
CrystalClear-SM Expert 2.1 b24 (Rigaku, 2012)
;
_computing_data_reduction
;
CrystalClear-SM Expert 2.1 b24 (Rigaku, 2012)
;
_computing_molecular_graphics 'SHELXTL (Bruker, 1997)'
_computing_publication_material 'PLATON (Spek, 2003)''
_computing_structure_refinement 'SHELXTL (Bruker, 1997)'
_computing_structure_solution 'SHELXTL (Bruker, 1997)'
_diffrn_ambient_temperature 293(2)
_diffrn_detector CCD
_diffrn_measured_fraction_theta_full 0.970
_diffrn_measured_fraction_theta_max 0.970
_diffrn_measurement_device
;
AFC12 (Right): Kappa 3 circle
;
_diffrn_measurement_device_type
;
Rigaku Saturn724+ (4x4 bin mode)
;
_diffrn_measurement_specimen_support Loop
_diffrn_radiation_monochromator Confocal
_diffrn_radiation_type 'Mo K\a'
_diffrn_radiation_wavelength 0.71075
_diffrn_reflns_av_R_equivalents 0.1034
_diffrn_reflns_av_sigmaI/netI 0.1532
_diffrn_reflns_limit_h_max 6
_diffrn_reflns_limit_h_min -6
_diffrn_reflns_limit_k_max 16
_diffrn_reflns_limit_k_min -22
_diffrn_reflns_limit_l_max 17
_diffrn_reflns_limit_l_min -22
_diffrn_reflns_number 12093
_diffrn_reflns_theta_full 25.42
_diffrn_reflns_theta_max 25.42
_diffrn_reflns_theta_min 3.09
_diffrn_source MicroMax003_Mo
_diffrn_source_current 0.6
_diffrn_source_power 0.0
_diffrn_source_voltage 50.0
_exptl_absorpt_coefficient_mu 0.254
_exptl_absorpt_correction_T_max 0.9949
_exptl_absorpt_correction_T_min 0.9097
_exptl_absorpt_correction_type multi-scan
_exptl_absorpt_process_details 'REQAB (Rigaku, 1998)'
_exptl_crystal_colour Colorless
_exptl_crystal_density_diffrn 1.377
_exptl_crystal_density_method 'not measured'
_exptl_crystal_description Platelet
_exptl_crystal_F_000 852
_exptl_crystal_size_max 0.38
_exptl_crystal_size_mid 0.11
_exptl_crystal_size_min 0.02
_refine_diff_density_max 0.272
_refine_diff_density_min -0.306
_refine_diff_density_rms 0.067
_refine_ls_abs_structure_details 'Flack H D (1983), Acta Cryst. A39, 876-881'
_refine_ls_abs_structure_Flack -0.07(14)
_refine_ls_extinction_method none
_refine_ls_goodness_of_fit_ref 0.919
_refine_ls_hydrogen_treatment mixed
_refine_ls_matrix_type full
_refine_ls_number_parameters 487
_refine_ls_number_reflns 5586
_refine_ls_number_restraints 1
_refine_ls_restrained_S_all 0.919
_refine_ls_R_factor_all 0.1361
_refine_ls_R_factor_gt 0.0713
_refine_ls_shift/su_max 0.000
_refine_ls_shift/su_mean 0.000
_refine_ls_structure_factor_coef Fsqd
_refine_ls_weighting_details 'calc w=1/[\s^2^(Fo^2^)+(0.0734P)^2^+0.0000P] where P=(Fo^2^+2Fc^2^)/3'
_refine_ls_weighting_scheme calc
_refine_ls_wR_factor_gt 0.1476
_refine_ls_wR_factor_ref 0.1719
_reflns_number_gt 2944
_reflns_number_total 5586
_reflns_threshold_expression >2sigma(I)
_cod_data_source_file d1nj05228d3.cif
_cod_data_source_block xxx
_cod_depositor_comments 'Adding full bibliography for 7061203.cif.'
_cod_database_code 7061203

loop_
_symmetry_equiv_pos_as_xyz
'x, y, z'
'-x, y+1/2, -z'

loop_
_atom_site_label
_atom_site_type_symbol
_atom_site_fract_x
_atom_site_fract_y
_atom_site_fract_z
_atom_site_U_iso_or_equiv
_atom_site_adp_type
_atom_site_occupancy
_atom_site_symmetry_multiplicity
_atom_site_calc_flag
_atom_site_refinement_flags
_atom_site_disorder_assembly
_atom_site_disorder_group
C1 C -0.021(2) 0.8858(7) 0.9609(5) 0.095(4) Uani 1 1 d . . .
H1A H 0.0696 0.9284 0.9727 0.142 Uiso 1 1 calc R . .
H1B H -0.0379 0.8573 1.0031 0.142 Uiso 1 1 calc R . .
H1C H -0.1774 0.8992 0.9419 0.142 Uiso 1 1 calc R . .
C2 C 0.1092(17) 0.8422(6) 0.9054(5) 0.058(3) Uani 1 1 d . . .
C3 C 0.0142(16) 0.7781(6) 0.8818(5) 0.062(3) Uani 1 1 d . . .
H3 H -0.1298 0.7620 0.8993 0.074 Uiso 1 1 calc R . .
C4 C 0.1285(14) 0.7378(5) 0.8327(5) 0.051(2) Uani 1 1 d . . .
H4 H 0.0634 0.6939 0.8182 0.061 Uiso 1 1 calc R . .
C5 C 0.3415(13) 0.7615(5) 0.8040(4) 0.041(2) Uani 1 1 d . . .
C6 C 0.4353(16) 0.8253(5) 0.8261(5) 0.052(2) Uani 1 1 d . . .
H6 H 0.5780 0.8416 0.8078 0.062 Uiso 1 1 calc R . .
C7 C 0.3207(16) 0.8663(5) 0.8757(5) 0.064(3) Uani 1 1 d . . .
H7 H 0.3849 0.9105 0.8895 0.076 Uiso 1 1 calc R . .
C8 C 0.2809(12) 0.6596(5) 0.6978(4) 0.039(2) Uani 1 1 d . . .
C9 C 0.2768(13) 0.5894(5) 0.7103(4) 0.043(2) Uani 1 1 d . . .
H9 H 0.3881 0.5718 0.7443 0.051 Uiso 1 1 calc R . .
C10 C -0.0774(13) 0.5723(4) 0.6388(4) 0.0357(19) Uani 1 1 d . . .
H10 H -0.1942 0.5888 0.6729 0.043 Uiso 1 1 calc R . .
C11 C -0.0029(13) 0.6354(4) 0.5950(4) 0.040(2) Uani 1 1 d . . .
H11 H -0.1454 0.6554 0.5698 0.048 Uiso 1 1 calc R . .
C12 C 0.1072(13) 0.6932(4) 0.6450(4) 0.039(2) Uani 1 1 d . . .
H12 H -0.0237 0.7136 0.6719 0.047 Uiso 1 1 calc R . .
C13 C -0.1875(14) 0.5110(4) 0.5958(5) 0.049(2) Uani 1 1 d . . .
H13A H -0.0859 0.4997 0.5565 0.059 Uiso 1 1 calc R . .
H13B H -0.1961 0.4686 0.6258 0.059 Uiso 1 1 calc R . .
C14 C 0.1052(19) 1.0793(6) 0.0501(6) 0.090(4) Uani 1 1 d . . .
H14A H -0.0309 1.0934 0.0766 0.136 Uiso 1 1 calc R . .
H14B H 0.0507 1.0585 0.0055 0.136 Uiso 1 1 calc R . .
H14C H 0.2023 1.1207 0.0412 0.136 Uiso 1 1 calc R . .
C15 C 0.2520(16) 1.0248(5) 0.0925(5) 0.059(3) Uani 1 1 d . . .
C16 C 0.1820(15) 1.0036(5) 0.1591(5) 0.051(2) Uani 1 1 d . . .
H16 H 0.0426 1.0227 0.1771 0.062 Uiso 1 1 calc R . .
C17 C 0.3134(13) 0.9554(5) 0.1988(5) 0.047(2) Uani 1 1 d . . .
H17 H 0.2603 0.9420 0.2433 0.057 Uiso 1 1 calc R . .
C18 C 0.5212(14) 0.9258(4) 0.1754(4) 0.042(2) Uani 1 1 d . . .
C19 C 0.5939(16) 0.9459(6) 0.1080(5) 0.062(3) Uani 1 1 d . . .
H19 H 0.7319 0.9262 0.0897 0.074 Uiso 1 1 calc R . .
C20 C 0.4573(19) 0.9959(6) 0.0683(5) 0.071(3) Uani 1 1 d . . .
H20 H 0.5087 1.0098 0.0238 0.086 Uiso 1 1 calc R . .
C21 C 0.5377(13) 0.8360(5) 0.2928(4) 0.039(2) Uani 1 1 d . . .
C22 C 0.5593(13) 0.8670(5) 0.3561(5) 0.045(2) Uani 1 1 d . . .
H22 H 0.6641 0.9058 0.3605 0.054 Uiso 1 1 calc R . .
C23 C 0.3116(13) 0.7802(5) 0.4112(4) 0.039(2) Uani 1 1 d . . .
H23 H 0.1844 0.7827 0.4457 0.046 Uiso 1 1 calc R . .
C24 C 0.1921(13) 0.7732(5) 0.3380(4) 0.044(2) Uani 1 1 d . . .
H21 H 0.0796 0.8133 0.3311 0.053 Uiso 1 1 calc R . .
C25 C 0.3662(14) 0.7751(5) 0.2779(4) 0.044(2) Uani 1 1 d . . .
H25A H 0.2773 0.7838 0.2325 0.053 Uiso 1 1 calc R . .
C26 C 0.4796(14) 0.7206(4) 0.4347(4) 0.044(2) Uani 1 1 d . . .
H26A H 0.4008 0.6746 0.4273 0.052 Uiso 1 1 calc R . .
H26B H 0.6212 0.7216 0.4062 0.052 Uiso 1 1 calc R . .
C27 C 0.5623(17) 0.2228(6) 0.9609(5) 0.088(4) Uani 1 1 d . . .
H27A H 0.6405 0.2683 0.9681 0.131 Uiso 1 1 calc R . .
H27B H 0.5488 0.1990 1.0059 0.131 Uiso 1 1 calc R . .
H27C H 0.4049 0.2303 0.9394 0.131 Uiso 1 1 calc R . .
C28 C 0.7087(14) 0.1766(5) 0.9120(5) 0.050(2) Uani 1 1 d . . .
C29 C 0.9216(14) 0.2043(5) 0.8849(4) 0.052(2) Uani 1 1 d . . .
H29 H 0.9733 0.2501 0.8982 0.063 Uiso 1 1 calc R . .
C30 C 1.0531(14) 0.1644(5) 0.8393(4) 0.048(2) Uani 1 1 d . . .
H30 H 1.1916 0.1838 0.8210 0.057 Uiso 1 1 calc R . .
C31 C 0.9825(13) 0.0953(5) 0.8199(4) 0.039(2) Uani 1 1 d . . .
C32 C 0.7728(13) 0.0671(4) 0.8457(4) 0.041(2) Uani 1 1 d . . .
H32 H 0.7214 0.0213 0.8325 0.049 Uiso 1 1 calc R . .
C33 C 0.6399(15) 0.1089(5) 0.8918(5) 0.054(2) Uani 1 1 d . . .
H33 H 0.4997 0.0899 0.9094 0.065 Uiso 1 1 calc R . .
C34 C 0.9673(13) -0.0051(5) 0.7102(5) 0.041(2) Uani 1 1 d . . .
C35 C 0.9567(14) -0.0765(5) 0.7177(4) 0.043(2) Uani 1 1 d . . .
H35 H 1.0539 -0.0966 0.7539 0.052 Uiso 1 1 calc R . .
C36 C 0.6880(13) -0.0926(5) 0.6160(4) 0.039(2) Uani 1 1 d . . .
H36 H 0.5452 -0.1224 0.6067 0.047 Uiso 1 1 calc R . .
C37 C 0.6025(14) -0.0162(4) 0.6334(4) 0.041(2) Uani 1 1 d . . .
H37 H 0.5032 -0.0196 0.6752 0.049 Uiso 1 1 calc R . .
C38 C 0.8160(12) 0.0331(4) 0.6534(4) 0.039(2) Uani 1 1 d . . .
H45 H 0.7554 0.0781 0.6732 0.047 Uiso 1 1 calc R . .
C39 C 0.8449(14) -0.0990(4) 0.5522(4) 0.041(2) Uani 1 1 d . . .
H39A H 0.7700 -0.0735 0.5120 0.049 Uiso 1 1 calc R . .
H39B H 0.9993 -0.0768 0.5634 0.049 Uiso 1 1 calc R . .
O1 O 0.1257(8) 0.5406(3) 0.6783(3) 0.0456(14) Uani 1 1 d . . .
O2 O -0.4207(9) 0.5287(3) 0.5685(3) 0.0565(17) Uani 1 1 d . . .
H2A H -0.4134 0.5642 0.5428 0.085 Uiso 1 1 calc R . .
O3 O 0.1682(8) 0.6156(3) 0.5437(3) 0.0420(14) Uani 1 1 d . . .
H8 H 0.2009 0.5728 0.5481 0.063 Uiso 1 1 calc R . .
O4 O 0.2113(9) 0.7505(3) 0.6067(3) 0.0453(15) Uani 1 1 d . . .
H4A H 0.1103 0.7677 0.5786 0.068 Uiso 1 1 calc R . .
O5 O 0.4437(9) 0.8478(3) 0.4152(3) 0.0441(14) Uani 1 1 d . . .
O6 O 0.5490(9) 0.7290(3) 0.5086(3) 0.0491(16) Uani 1 1 d . . .
H6A H 0.4293 0.7274 0.5326 0.074 Uiso 1 1 calc R . .
O7 O 0.0569(9) 0.7078(3) 0.3352(3) 0.0583(17) Uani 1 1 d . . .
H14 H 0.0719 0.6871 0.3737 0.088 Uiso 1 1 calc R . .
O8 O 0.4983(10) 0.7102(3) 0.2732(3) 0.0600(17) Uani 1 1 d . . .
H8A H 0.6416 0.7184 0.2809 0.090 Uiso 1 1 calc R . .
O9 O 0.8190(10) -0.1225(3) 0.6779(3) 0.0508(15) Uani 1 1 d . . .
O10 O 0.8804(9) -0.1722(3) 0.5330(3) 0.0501(16) Uani 1 1 d . . .
H10A H 0.7505 -0.1906 0.5220 0.075 Uiso 1 1 calc R . .
O11 O 0.4549(9) 0.0097(3) 0.5763(3) 0.0550(17) Uani 1 1 d . . .
H11A H 0.5074 0.0483 0.5625 0.082 Uiso 1 1 calc R . .
O12 O 0.9603(8) 0.0495(3) 0.5939(3) 0.0483(15) Uani 1 1 d . . .
H12A H 1.0972 0.0345 0.6018 0.072 Uiso 1 1 calc R . .
S1 S 0.5056(4) 0.71052(15) 0.74240(13) 0.0571(7) Uani 1 1 d . . .
S2 S 0.7185(4) 0.86743(13) 0.22407(13) 0.0547(7) Uani 1 1 d . . .
S3 S 1.1715(3) 0.04462(14) 0.76353(13) 0.0535(7) Uani 1 1 d . . .

loop_
_atom_site_aniso_label
_atom_site_aniso_U_11
_atom_site_aniso_U_22
_atom_site_aniso_U_33
_atom_site_aniso_U_23
_atom_site_aniso_U_13
_atom_site_aniso_U_12
C1 0.106(8) 0.123(11) 0.056(7) -0.036(7) 0.010(6) 0.026(8)
C2 0.060(6) 0.069(7) 0.045(5) -0.011(5) -0.010(5) 0.010(6)
C3 0.051(5) 0.083(8) 0.050(6) -0.010(6) 0.003(5) 0.005(6)
C4 0.045(5) 0.056(7) 0.053(6) -0.007(5) 0.009(4) 0.000(5)
C5 0.039(4) 0.040(6) 0.046(5) -0.007(4) -0.004(4) 0.006(4)
C6 0.059(5) 0.051(7) 0.045(6) 0.008(5) 0.007(5) -0.008(5)
C7 0.069(6) 0.042(7) 0.079(7) -0.013(6) -0.012(6) -0.007(6)
C8 0.029(4) 0.042(6) 0.045(5) -0.008(4) 0.007(4) 0.013(4)
C9 0.029(4) 0.061(7) 0.038(5) 0.015(5) -0.001(4) 0.015(5)
C10 0.034(4) 0.027(5) 0.047(5) -0.006(4) 0.010(4) 0.000(4)
C11 0.028(4) 0.039(6) 0.053(5) 0.012(4) 0.004(4) 0.006(4)
C12 0.038(4) 0.034(5) 0.046(5) 0.006(4) 0.007(4) -0.004(4)
C13 0.049(5) 0.033(6) 0.067(6) 0.003(5) 0.019(5) -0.005(4)
C14 0.091(8) 0.083(9) 0.097(9) 0.031(7) 0.004(7) 0.004(7)
C15 0.067(6) 0.052(7) 0.059(7) 0.009(5) 0.008(5) 0.007(5)
C16 0.045(5) 0.062(7) 0.047(6) 0.003(5) -0.003(4) 0.007(5)
C17 0.041(5) 0.047(6) 0.055(6) 0.002(5) 0.010(4) -0.009(5)
C18 0.042(5) 0.046(6) 0.040(5) 0.000(4) 0.009(4) 0.001(4)
C19 0.055(6) 0.079(8) 0.053(6) 0.004(6) 0.013(5) 0.006(6)
C20 0.087(7) 0.087(9) 0.043(6) 0.013(6) 0.032(6) -0.010(7)
C21 0.036(4) 0.039(6) 0.042(5) -0.006(4) -0.004(4) 0.008(4)
C22 0.042(4) 0.030(5) 0.062(6) -0.004(5) 0.002(4) 0.000(4)
C23 0.031(4) 0.047(6) 0.039(5) -0.003(4) 0.007(4) 0.006(4)
C24 0.040(5) 0.035(5) 0.056(6) -0.001(5) 0.007(4) 0.003(4)
C25 0.049(5) 0.045(6) 0.037(5) -0.007(4) -0.004(4) 0.000(5)
C26 0.051(5) 0.031(5) 0.049(5) 0.003(4) 0.006(4) -0.004(4)
C27 0.072(7) 0.119(11) 0.073(7) -0.051(7) 0.017(6) 0.008(7)
C28 0.039(5) 0.061(7) 0.048(6) -0.010(5) -0.008(4) -0.002(5)
C29 0.051(5) 0.058(7) 0.046(5) -0.005(5) -0.011(4) 0.000(5)
C30 0.046(5) 0.049(7) 0.047(6) -0.005(5) 0.001(4) -0.010(5)
C31 0.040(4) 0.047(6) 0.030(5) 0.004(4) -0.006(4) -0.005(4)
C32 0.043(4) 0.039(6) 0.040(5) -0.006(4) -0.003(4) -0.010(4)
C33 0.042(5) 0.060(7) 0.061(6) 0.002(5) 0.010(4) -0.008(5)
C34 0.034(4) 0.037(6) 0.053(5) -0.003(4) -0.003(4) 0.007(4)
C35 0.043(5) 0.052(7) 0.034(5) 0.002(5) 0.002(4) 0.005(5)
C36 0.033(4) 0.040(6) 0.046(5) 0.001(4) 0.011(4) -0.004(4)
C37 0.042(5) 0.044(6) 0.036(5) -0.003(4) 0.001(4) 0.006(4)
C38 0.043(4) 0.030(5) 0.044(5) -0.007(4) 0.006(4) 0.013(4)
C39 0.041(4) 0.040(6) 0.041(5) 0.002(4) 0.000(4) 0.003(4)
O1 0.039(3) 0.037(4) 0.060(4) 0.011(3) -0.006(3) 0.001(3)
O2 0.046(3) 0.059(5) 0.066(4) -0.007(3) 0.012(3) 0.003(3)
O3 0.046(3) 0.037(4) 0.044(3) -0.003(3) 0.012(3) -0.001(3)
O4 0.048(3) 0.029(3) 0.058(4) 0.005(3) -0.004(3) 0.001(3)
O5 0.063(3) 0.034(4) 0.036(3) -0.003(3) 0.007(3) 0.007(3)
O6 0.041(3) 0.057(4) 0.049(4) 0.014(3) 0.000(3) -0.001(3)
O7 0.066(4) 0.052(4) 0.057(4) 0.011(3) 0.001(3) -0.022(3)
O8 0.066(4) 0.048(4) 0.068(4) -0.004(4) 0.027(3) 0.008(3)
O9 0.063(3) 0.038(4) 0.051(4) 0.009(3) -0.003(3) 0.001(3)
O10 0.045(3) 0.051(4) 0.054(4) -0.010(3) 0.003(3) -0.003(3)
O11 0.047(3) 0.062(4) 0.056(4) -0.002(3) -0.001(3) 0.005(3)
O12 0.035(3) 0.058(4) 0.053(4) 0.003(3) 0.003(3) 0.001(3)
S1 0.0355(11) 0.0742(19) 0.0619(16) -0.0189(15) 0.0065(11) -0.0051(12)
S2 0.0433(11) 0.0641(18) 0.0579(15) 0.0097(14) 0.0143(10) -0.0009(13)
S3 0.0401(11) 0.0619(18) 0.0581(15) -0.0148(13) -0.0039(10) 0.0004(12)

loop_
_atom_type_symbol
_atom_type_description
_atom_type_scat_dispersion_real
_atom_type_scat_dispersion_imag
_atom_type_scat_source
C C 0.0033 0.0016 'International Tables Vol C Tables 4.2.6.8 and 6.1.1.4'
H H 0.0000 0.0000 'International Tables Vol C Tables 4.2.6.8 and 6.1.1.4'
O O 0.0106 0.0060 'International Tables Vol C Tables 4.2.6.8 and 6.1.1.4'
S S 0.1246 0.1234 'International Tables Vol C Tables 4.2.6.8 and 6.1.1.4'

loop_
_geom_angle_atom_site_label_1
_geom_angle_atom_site_label_2
_geom_angle_atom_site_label_3
_geom_angle
_geom_angle_site_symmetry_1
_geom_angle_site_symmetry_3
_geom_angle_publ_flag
C2 C1 H1A 109.5 . . ?
C2 C1 H1B 109.5 . . ?
H1A C1 H1B 109.5 . . ?
C2 C1 H1C 109.5 . . ?
H1A C1 H1C 109.5 . . ?
H1B C1 H1C 109.5 . . ?
C3 C2 C7 118.1(9) . . ?
C3 C2 C1 119.6(10) . . ?
C7 C2 C1 122.2(10) . . ?
C4 C3 C2 120.8(9) . . ?
C4 C3 H3 119.6 . . ?
C2 C3 H3 119.6 . . ?
C3 C4 C5 120.9(9) . . ?
C3 C4 H4 119.6 . . ?
C5 C4 H4 119.6 . . ?
C6 C5 C4 118.9(8) . . ?
C6 C5 S1 117.7(7) . . ?
C4 C5 S1 123.4(7) . . ?
C5 C6 C7 120.5(8) . . ?
C5 C6 H6 119.8 . . ?
C7 C6 H6 119.8 . . ?
C6 C7 C2 120.8(9) . . ?
C6 C7 H7 119.6 . . ?
C2 C7 H7 119.6 . . ?
C9 C8 C12 120.9(7) . . ?
C9 C8 S1 117.7(6) . . ?
C12 C8 S1 121.3(6) . . ?
C8 C9 O1 126.3(7) . . ?
C8 C9 H9 116.8 . . ?
O1 C9 H9 116.8 . . ?
O1 C10 C11 111.7(6) . . ?
O1 C10 C13 104.9(6) . . ?
C11 C10 C13 114.4(7) . . ?
O1 C10 H10 108.6 . . ?
C11 C10 H10 108.6 . . ?
C13 C10 H10 108.6 . . ?
O3 C11 C10 112.0(6) . . ?
O3 C11 C12 109.2(6) . . ?
C10 C11 C12 108.9(7) . . ?
O3 C11 H11 108.9 . . ?
C10 C11 H11 108.9 . . ?
C12 C11 H11 108.9 . . ?
O4 C12 C8 112.5(6) . . ?
O4 C12 C11 112.1(6) . . ?
C8 C12 C11 110.1(6) . . ?
O4 C12 H12 107.3 . . ?
C8 C12 H12 107.3 . . ?
C11 C12 H12 107.3 . . ?
O2 C13 C10 111.3(6) . . ?
O2 C13 H13A 109.4 . . ?
C10 C13 H13A 109.4 . . ?
O2 C13 H13B 109.4 . . ?
C10 C13 H13B 109.4 . . ?
H13A C13 H13B 108.0 . . ?
C15 C14 H14A 109.5 . . ?
C15 C14 H14B 109.5 . . ?
H14A C14 H14B 109.5 . . ?
C15 C14 H14C 109.5 . . ?
H14A C14 H14C 109.5 . . ?
H14B C14 H14C 109.5 . . ?
C20 C15 C16 117.5(9) . . ?
C20 C15 C14 122.4(10) . . ?
C16 C15 C14 120.0(9) . . ?
C17 C16 C15 121.2(8) . . ?
C17 C16 H16 119.4 . . ?
C15 C16 H16 119.4 . . ?
C16 C17 C18 122.1(9) . . ?
C16 C17 H17 118.9 . . ?
C18 C17 H17 118.9 . . ?
C17 C18 C19 117.6(8) . . ?
C17 C18 S2 126.6(7) . . ?
C19 C18 S2 115.7(6) . . ?
C18 C19 C20 119.3(8) . . ?
C18 C19 H19 120.3 . . ?
C20 C19 H19 120.3 . . ?
C15 C20 C19 122.2(9) . . ?
C15 C20 H20 118.9 . . ?
C19 C20 H20 118.9 . . ?
C22 C21 C25 122.0(8) . . ?
C22 C21 S2 118.5(7) . . ?
C25 C21 S2 119.5(6) . . ?
C21 C22 O5 126.3(8) . . ?
C21 C22 H22 116.8 . . ?
O5 C22 H22 116.8 . . ?
O5 C23 C26 108.3(6) . . ?
O5 C23 C24 108.9(6) . . ?
C26 C23 C24 116.7(7) . . ?
O5 C23 H23 107.5 . . ?
C26 C23 H23 107.5 . . ?
C24 C23 H23 107.5 . . ?
O7 C24 C23 108.6(7) . . ?
O7 C24 C25 110.2(7) . . ?
C23 C24 C25 113.7(6) . . ?
O7 C24 H21 108.0 . . ?
C23 C24 H21 108.0 . . ?
C25 C24 H21 108.0 . . ?
O8 C25 C21 109.0(6) . . ?
O8 C25 C24 112.0(7) . . ?
C21 C25 C24 107.6(7) . . ?
O8 C25 H25A 109.4 . . ?
C21 C25 H25A 109.4 . . ?
C24 C25 H25A 109.4 . . ?
O6 C26 C23 110.1(6) . . ?
O6 C26 H26A 109.6 . . ?
C23 C26 H26A 109.6 . . ?
O6 C26 H26B 109.6 . . ?
C23 C26 H26B 109.6 . . ?
H26A C26 H26B 108.2 . . ?
C28 C27 H27A 109.5 . . ?
C28 C27 H27B 109.5 . . ?
H27A C27 H27B 109.5 . . ?
C28 C27 H27C 109.5 . . ?
H27A C27 H27C 109.5 . . ?
H27B C27 H27C 109.5 . . ?
C33 C28 C29 117.9(9) . . ?
C33 C28 C27 122.6(8) . . ?
C29 C28 C27 119.5(9) . . ?
C30 C29 C28 120.6(9) . . ?
C30 C29 H29 119.7 . . ?
C28 C29 H29 119.7 . . ?
C29 C30 C31 120.9(8) . . ?
C29 C30 H30 119.6 . . ?
C31 C30 H30 119.6 . . ?
C32 C31 C30 119.5(8) . . ?
C32 C31 S3 122.1(7) . . ?
C30 C31 S3 118.4(6) . . ?
C31 C32 C33 118.8(8) . . ?
C31 C32 H32 120.6 . . ?
C33 C32 H32 120.6 . . ?
C28 C33 C32 122.3(8) . . ?
C28 C33 H33 118.8 . . ?
C32 C33 H33 118.8 . . ?
C35 C34 C38 121.1(7) . . ?
C35 C34 S3 119.7(7) . . ?
C38 C34 S3 119.1(6) . . ?
C34 C35 O9 126.6(8) . . ?
C34 C35 H35 116.7 . . ?
O9 C35 H35 116.7 . . ?
O9 C36 C39 108.2(6) . . ?
O9 C36 C37 109.5(6) . . ?
C39 C36 C37 115.7(7) . . ?
O9 C36 H36 107.7 . . ?
C39 C36 H36 107.7 . . ?
C37 C36 H36 107.7 . . ?
O11 C37 C38 113.9(7) . . ?
O11 C37 C36 109.4(6) . . ?
C38 C37 C36 111.1(6) . . ?
O11 C37 H37 107.4 . . ?
C38 C37 H37 107.4 . . ?
C36 C37 H37 107.4 . . ?
O12 C38 C34 109.6(6) . . ?
O12 C38 C37 112.9(6) . . ?
C34 C38 C37 107.2(7) . . ?
O12 C38 H45 109.0 . . ?
C34 C38 H45 109.0 . . ?
C37 C38 H45 109.0 . . ?
O10 C39 C36 111.5(7) . . ?
O10 C39 H39A 109.3 . . ?
C36 C39 H39A 109.3 . . ?
O10 C39 H39B 109.3 . . ?
C36 C39 H39B 109.3 . . ?
H39A C39 H39B 108.0 . . ?
C9 O1 C10 114.2(6) . . ?
C13 O2 H2A 109.5 . . ?
C11 O3 H8 109.5 . . ?
C12 O4 H4A 109.5 . . ?
C22 O5 C23 116.2(6) . . ?
C26 O6 H6A 109.5 . . ?
C24 O7 H14 109.5 . . ?
C25 O8 H8A 109.5 . . ?
C35 O9 C36 117.0(6) . . ?
C39 O10 H10A 109.5 . . ?
C37 O11 H11A 109.5 . . ?
C38 O12 H12A 109.5 . . ?
C8 S1 C5 102.8(4) . . ?
C21 S2 C18 102.6(4) . . ?
C34 S3 C31 103.4(4) . . ?

loop_
_geom_bond_atom_site_label_1
_geom_bond_atom_site_label_2
_geom_bond_distance
_geom_bond_site_symmetry_2
_geom_bond_publ_flag
C1 C2 1.528(12) . ?
C1 H1A 0.9600 . ?
C1 H1B 0.9600 . ?
C1 H1C 0.9600 . ?
C2 C3 1.369(13) . ?
C2 C7 1.398(13) . ?
C3 C4 1.365(11) . ?
C3 H3 0.9300 . ?
C4 C5 1.395(11) . ?
C4 H4 0.9300 . ?
C5 C6 1.355(12) . ?
C5 S1 1.776(8) . ?
C6 C7 1.378(12) . ?
C6 H6 0.9300 . ?
C7 H7 0.9300 . ?
C8 C9 1.326(10) . ?
C8 C12 1.494(10) . ?
C8 S1 1.754(8) . ?
C9 O1 1.361(10) . ?
C9 H9 0.9300 . ?
C10 O1 1.452(9) . ?
C10 C11 1.500(10) . ?
C10 C13 1.513(10) . ?
C10 H10 0.9800 . ?
C11 O3 1.429(9) . ?
C11 C12 1.539(11) . ?
C11 H11 0.9800 . ?
C12 O4 1.422(8) . ?
C12 H12 0.9800 . ?
C13 O2 1.416(9) . ?
C13 H13A 0.9700 . ?
C13 H13B 0.9700 . ?
C14 C15 1.508(13) . ?
C14 H14A 0.9600 . ?
C14 H14B 0.9600 . ?
C14 H14C 0.9600 . ?
C15 C20 1.359(13) . ?
C15 C16 1.381(12) . ?
C16 C17 1.362(11) . ?
C16 H16 0.9300 . ?
C17 C18 1.370(10) . ?
C17 H17 0.9300 . ?
C18 C19 1.394(11) . ?
C18 S2 1.771(9) . ?
C19 C20 1.398(13) . ?
C19 H19 0.9300 . ?
C20 H20 0.9300 . ?
C21 C22 1.322(10) . ?
C21 C25 1.500(11) . ?
C21 S2 1.767(8) . ?
C22 O5 1.352(9) . ?
C22 H22 0.9300 . ?
C23 O5 1.457(9) . ?
C23 C26 1.504(10) . ?
C23 C24 1.508(11) . ?
C23 H23 0.9800 . ?
C24 O7 1.430(9) . ?
C24 C25 1.517(11) . ?
C24 H21 0.9800 . ?
C25 O8 1.419(10) . ?
C25 H25A 0.9800 . ?
C26 O6 1.433(9) . ?
C26 H26A 0.9700 . ?
C26 H26B 0.9700 . ?
C27 C28 1.518(11) . ?
C27 H27A 0.9600 . ?
C27 H27B 0.9600 . ?
C27 H27C 0.9600 . ?
C28 C33 1.366(12) . ?
C28 C29 1.407(11) . ?
C29 C30 1.368(11) . ?
C29 H29 0.9300 . ?
C30 C31 1.388(11) . ?
C30 H30 0.9300 . ?
C31 C32 1.386(10) . ?
C31 S3 1.790(8) . ?
C32 C33 1.397(11) . ?
C32 H32 0.9300 . ?
C33 H33 0.9300 . ?
C34 C35 1.337(10) . ?
C34 C38 1.509(11) . ?
C34 S3 1.749(8) . ?
C35 O9 1.352(9) . ?
C35 H35 0.9300 . ?
C36 O9 1.456(9) . ?
C36 C39 1.515(10) . ?
C36 C37 1.538(11) . ?
C36 H36 0.9800 . ?
C37 O11 1.408(9) . ?
C37 C38 1.537(10) . ?
C37 H37 0.9800 . ?
C38 O12 1.435(8) . ?
C38 H45 0.9800 . ?
C39 O10 1.424(9) . ?
C39 H39A 0.9700 . ?
C39 H39B 0.9700 . ?
O2 H2A 0.8200 . ?
O3 H8 0.8200 . ?
O4 H4A 0.8200 . ?
O6 H6A 0.8200 . ?
O7 H14 0.8200 . ?
O8 H8A 0.8200 . ?
O10 H10A 0.8200 . ?
O11 H11A 0.8200 . ?
O12 H12A 0.8200 . ?

loop_
_geom_torsion_atom_site_label_1
_geom_torsion_atom_site_label_2
_geom_torsion_atom_site_label_3
_geom_torsion_atom_site_label_4
_geom_torsion
_geom_torsion_site_symmetry_1
_geom_torsion_site_symmetry_2
_geom_torsion_site_symmetry_3
_geom_torsion_site_symmetry_4
_geom_torsion_publ_flag
C7 C2 C3 C4 2.6(14) . . . . ?
C1 C2 C3 C4 -179.4(9) . . . . ?
C2 C3 C4 C5 -1.7(14) . . . . ?
C3 C4 C5 C6 0.6(13) . . . . ?
C3 C4 C5 S1 177.6(7) . . . . ?
C4 C5 C6 C7 -0.6(13) . . . . ?
S1 C5 C6 C7 -177.8(7) . . . . ?
C5 C6 C7 C2 1.6(14) . . . . ?
C3 C2 C7 C6 -2.6(14) . . . . ?
C1 C2 C7 C6 179.4(9) . . . . ?
C12 C8 C9 O1 0.9(12) . . . . ?
S1 C8 C9 O1 -176.3(6) . . . . ?
O1 C10 C11 O3 60.3(8) . . . . ?
C13 C10 C11 O3 -58.6(8) . . . . ?
O1 C10 C11 C12 -60.7(8) . . . . ?
C13 C10 C11 C12 -179.6(6) . . . . ?
C9 C8 C12 O4 -143.9(7) . . . . ?
S1 C8 C12 O4 33.2(9) . . . . ?
C9 C8 C12 C11 -18.1(10) . . . . ?
S1 C8 C12 C11 159.0(5) . . . . ?
O3 C11 C12 O4 49.5(8) . . . . ?
C10 C11 C12 O4 172.1(6) . . . . ?
O3 C11 C12 C8 -76.5(8) . . . . ?
C10 C11 C12 C8 46.1(8) . . . . ?
O1 C10 C13 O2 165.1(6) . . . . ?
C11 C10 C13 O2 -72.2(8) . . . . ?
C20 C15 C16 C17 -0.3(14) . . . . ?
C14 C15 C16 C17 -179.0(9) . . . . ?
C15 C16 C17 C18 0.5(14) . . . . ?
C16 C17 C18 C19 -1.1(13) . . . . ?
C16 C17 C18 S2 175.4(7) . . . . ?
C17 C18 C19 C20 1.5(13) . . . . ?
S2 C18 C19 C20 -175.4(8) . . . . ?
C16 C15 C20 C19 0.8(16) . . . . ?
C14 C15 C20 C19 179.4(10) . . . . ?
C18 C19 C20 C15 -1.4(16) . . . . ?
C25 C21 C22 O5 2.9(12) . . . . ?
S2 C21 C22 O5 -176.9(6) . . . . ?
O5 C23 C24 O7 -178.2(5) . . . . ?
C26 C23 C24 O7 58.9(8) . . . . ?
O5 C23 C24 C25 58.7(9) . . . . ?
C26 C23 C24 C25 -64.2(10) . . . . ?
C22 C21 C25 O8 -106.4(8) . . . . ?
S2 C21 C25 O8 73.4(8) . . . . ?
C22 C21 C25 C24 15.2(11) . . . . ?
S2 C21 C25 C24 -165.0(6) . . . . ?
O7 C24 C25 O8 -48.1(8) . . . . ?
C23 C24 C25 O8 74.1(9) . . . . ?
O7 C24 C25 C21 -167.8(6) . . . . ?
C23 C24 C25 C21 -45.6(10) . . . . ?
O5 C23 C26 O6 65.7(7) . . . . ?
C24 C23 C26 O6 -171.0(6) . . . . ?
C33 C28 C29 C30 0.6(13) . . . . ?
C27 C28 C29 C30 -178.2(8) . . . . ?
C28 C29 C30 C31 -1.3(13) . . . . ?
C29 C30 C31 C32 1.6(12) . . . . ?
C29 C30 C31 S3 -176.9(6) . . . . ?
C30 C31 C32 C33 -1.1(11) . . . . ?
S3 C31 C32 C33 177.3(6) . . . . ?
C29 C28 C33 C32 -0.1(13) . . . . ?
C27 C28 C33 C32 178.6(8) . . . . ?
C31 C32 C33 C28 0.4(13) . . . . ?
C38 C34 C35 O9 0.4(13) . . . . ?
S3 C34 C35 O9 -176.0(6) . . . . ?
O9 C36 C37 O11 -173.9(6) . . . . ?
C39 C36 C37 O11 63.5(8) . . . . ?
O9 C36 C37 C38 59.6(8) . . . . ?
C39 C36 C37 C38 -63.0(8) . . . . ?
C35 C34 C38 O12 -100.6(9) . . . . ?
S3 C34 C38 O12 75.8(8) . . . . ?
C35 C34 C38 C37 22.2(10) . . . . ?
S3 C34 C38 C37 -161.4(5) . . . . ?
O11 C37 C38 O12 -54.1(8) . . . . ?
C36 C37 C38 O12 69.9(8) . . . . ?
O11 C37 C38 C34 -174.9(6) . . . . ?
C36 C37 C38 C34 -50.9(8) . . . . ?
O9 C36 C39 O10 66.8(8) . . . . ?
C37 C36 C39 O10 -169.9(6) . . . . ?
C8 C9 O1 C10 -13.6(11) . . . . ?
C11 C10 O1 C9 43.9(8) . . . . ?
C13 C10 O1 C9 168.3(6) . . . . ?
C21 C22 O5 C23 9.8(11) . . . . ?
C26 C23 O5 C22 88.9(7) . . . . ?
C24 C23 O5 C22 -38.9(8) . . . . ?
C34 C35 O9 C36 7.0(11) . . . . ?
C39 C36 O9 C35 90.7(8) . . . . ?
C37 C36 O9 C35 -36.2(8) . . . . ?
C9 C8 S1 C5 -109.9(7) . . . . ?
C12 C8 S1 C5 72.9(7) . . . . ?
C6 C5 S1 C8 -153.8(7) . . . . ?
C4 C5 S1 C8 29.1(8) . . . . ?
C22 C21 S2 C18 -98.3(7) . . . . ?
C25 C21 S2 C18 82.0(7) . . . . ?
C17 C18 S2 C21 18.1(9) . . . . ?
C19 C18 S2 C21 -165.3(7) . . . . ?
C35 C34 S3 C31 -112.0(7) . . . . ?
C38 C34 S3 C31 71.5(7) . . . . ?
C32 C31 S3 C34 36.6(7) . . . . ?
C30 C31 S3 C34 -144.9(6) . . . . ?
